data_4125801
loop_
_publ_author_name
'Akhtar, Wasim M.'
'Cheong, Choon Boon'
'Frost, James R.'
'Christensen, Kirsten E.'
'Stevenson, Neil G.'
'Donohoe, Timothy J.'

_publ_section_title
;
 Hydrogen Borrowing Catalysis with Secondary Alcohols: A New Route for the
 Generation of \b-Branched Carbonyl Compounds.
;
_journal_issue 7
_journal_name_full 'Journal of the American Chemical Society'
_journal_page_first 2577
_journal_page_last 2580
_journal_paper_doi 10.1021/jacs.6b12840
_journal_volume 139
_journal_year 2017
_chemical_formula_moiety 'C20 H27 F3 O1'
_chemical_formula_sum 'C20 H27 F3 O'
_chemical_formula_weight 340.43
_chemical_melting_point ?
_space_group_IT_number 14
_symmetry_cell_setting monoclinic
_symmetry_space_group_name_Hall '-P 2yn'
_symmetry_space_group_name_H-M 'P 1 21/n 1'
_atom_sites_solution_hydrogens difmap
_atom_sites_solution_primary other
_audit_creation_date 2016-10-11
_audit_creation_method CRYSTALS_ver_14.43
_cell_angle_alpha 90
_cell_angle_beta 100.8183(7)
_cell_angle_gamma 90
_cell_formula_units_Z 4
_cell_length_a 8.8780(1)
_cell_length_b 10.7076(1)
_cell_length_c 19.1836(2)
_cell_measurement_reflns_used 29151
_cell_measurement_temperature 150
_cell_measurement_theta_max 76
_cell_measurement_theta_min 4
_cell_volume 1791.22(3)
_computing_cell_refinement 'CrysAlis, (Oxford Diffraction, 2002)'
_computing_data_collection 'SuperNova, (Oxford Diffraction, 2010)'
_computing_data_reduction 'CrysAlis, (Oxford Diffraction, 2002)'
_computing_molecular_graphics 'CAMERON (Watkin et al., 1996)'
_computing_publication_material 'CRYSTALS (Betteridge et al., 2003)'
_computing_structure_refinement 'CRYSTALS (Betteridge et al., 2003)'
_computing_structure_solution 'Superflip (Palatinus & Chapuis, 2007)'
_diffrn_ambient_temperature 150
_diffrn_measured_fraction_theta_full 0.995
_diffrn_measured_fraction_theta_max 0.995
_diffrn_measurement_device Area
_diffrn_measurement_device_type 'Oxford Diffraction SuperNova'
_diffrn_measurement_method \w
_diffrn_radiation_monochromator graphite
_diffrn_radiation_type 'Cu K\a'
_diffrn_radiation_wavelength 1.54180
_diffrn_reflns_av_R_equivalents 0.025
_diffrn_reflns_av_sigmaI/netI 0.0409
_diffrn_reflns_limit_h_max 11
_diffrn_reflns_limit_h_min -11
_diffrn_reflns_limit_k_max 13
_diffrn_reflns_limit_k_min -13
_diffrn_reflns_limit_l_max 23
_diffrn_reflns_limit_l_min -24
_diffrn_reflns_number 42072
_diffrn_reflns_theta_full 76.096
_diffrn_reflns_theta_max 76.096
_diffrn_reflns_theta_min 4.693
_diffrn_standards_number 0
_exptl_absorpt_coefficient_mu 0.807
_exptl_absorpt_correction_T_max 0.85
_exptl_absorpt_correction_T_min 0.45
_exptl_absorpt_correction_type multi-scan
_exptl_absorpt_process_details 'CrysAlis, (Oxford Diffraction, 2002)'
_exptl_crystal_colour clear_pale_colourless
_exptl_crystal_density_diffrn 1.262
_exptl_crystal_density_meas ?
_exptl_crystal_density_method 'not measured'
_exptl_crystal_description block
_exptl_crystal_F_000 728
_exptl_crystal_size_max 0.51
_exptl_crystal_size_mid 0.42
_exptl_crystal_size_min 0.20
_refine_diff_density_max 0.24
_refine_diff_density_min -0.21
_refine_ls_extinction_method None
_refine_ls_goodness_of_fit_ref 1.0010
_refine_ls_hydrogen_treatment constr
_refine_ls_matrix_type full
_refine_ls_number_parameters 217
_refine_ls_number_reflns 3092
_refine_ls_number_restraints 0
_refine_ls_R_factor_all 0.0404
_refine_ls_R_factor_gt 0.0402
_refine_ls_shift/su_max 0.0006174
_refine_ls_shift/su_mean 0.0000889
_refine_ls_structure_factor_coef Fsqd
_refine_ls_weighting_details
;
 Method= Modified Sheldrick 
 w=1/[\s^2^(F^2^) + ( 0.06P)^2^ + 0.77P] 
 ,where P=(max(Fo^2^,0) + 2Fc^2^)/3 
;
_refine_ls_weighting_scheme calc
_refine_ls_wR_factor_all 0.1101
_refine_ls_wR_factor_gt 0.1098
_refine_ls_wR_factor_ref 0.1101
_reflns_limit_h_max 10
_reflns_limit_h_min -11
_reflns_limit_k_max 13
_reflns_limit_k_min 0
_reflns_limit_l_max 24
_reflns_limit_l_min 0
_reflns_number_gt 3066
_reflns_number_total 3726
_reflns_threshold_expression I>2.0\s(I)
_oxford_diffrn_Wilson_B_factor 2.45
_oxford_diffrn_Wilson_scale 0.01
_oxford_refine_ls_r_factor_ref 0.0404
_oxford_refine_ls_scale 9.2(4)
_oxford_reflns_number_all 3092
_oxford_reflns_threshold_expression_ref I>-3.0\s(I)
_oxford_structure_analysis_title 6674
_cod_data_source_file ja6b12840_si_002.cif
_cod_data_source_block 17
_cod_depositor_comments
;
The following automatic conversions were performed:

'_chemical_melting_point' value 'not measured' was changed to '?' -
the value is undefined or not given.

'_atom_sites_solution_primary' value 'Other' changed to 'other'
according to
/home/data/users/saulius/crontab/automatic-downloads/current/ACS/lib/dictionaries/cif_core.dic
dictionary named 'cif_core.dic' version 2.4.2 from 2011-04-26.

'_exptl_crystal_density_meas' value 'not measured' was changed to '?'
- the value is perceived as not measured.

Automatic conversion script
Id: cif_fix_values 4973 2017-02-22 13:04:09Z antanas 
;
_cod_original_sg_symbol_H-M 'P 21/n '
_cod_original_formula_sum 'C20 H27 F3 O1'
_cod_database_code 4125801

loop_
_symmetry_equiv_pos_as_xyz
x,y,z
-x,-y,-z
x+1/2,-y+1/2,z+1/2
-x+1/2,y+1/2,-z+1/2

loop_
_atom_site_label
_atom_site_type_symbol
_atom_site_fract_x
_atom_site_fract_y
_atom_site_fract_z
_atom_site_U_iso_or_equiv
_atom_site_occupancy
_atom_site_adp_type
_atom_site_refinement_flags_posn
O1 O 0.74639(10) 0.37656(9) 0.76598(6) 0.0361 1.0000 Uani .
C2 C 0.65761(14) 0.46133(11) 0.76914(7) 0.0243 1.0000 Uani .
C3 C 0.49526(13) 0.45879(11) 0.72752(6) 0.0224 1.0000 Uani .
C4 C 0.38454(14) 0.39120(11) 0.75445(6) 0.0231 1.0000 Uani .
C5 C 0.23260(14) 0.39116(11) 0.71719(7) 0.0250 1.0000 Uani .
C6 C 0.19249(14) 0.46288(12) 0.65524(7) 0.0264 1.0000 Uani .
C7 C 0.30550(15) 0.52959(12) 0.62858(6) 0.0270 1.0000 Uani .
C8 C 0.45865(14) 0.52609(11) 0.66413(6) 0.0246 1.0000 Uani .
C9 C 0.42773(16) 0.31849(13) 0.82267(7) 0.0321 1.0000 Uani .
C10 C 0.11734(16) 0.30939(13) 0.74429(8) 0.0352 1.0000 Uani .
C11 C 0.02774(16) 0.46805(15) 0.61615(8) 0.0383 1.0000 Uani .
C12 C 0.26491(18) 0.60458(16) 0.56080(8) 0.0412 1.0000 Uani .
C13 C 0.58307(16) 0.59321(14) 0.63486(8) 0.0356 1.0000 Uani .
C14 C 0.69733(14) 0.57375(12) 0.81643(7) 0.0266 1.0000 Uani .
C15 C 0.85779(14) 0.57487(12) 0.86150(6) 0.0237 1.0000 Uani .
C16 C 0.87287(16) 0.67729(14) 0.91782(7) 0.0333 1.0000 Uani .
C17 C 1.03175(16) 0.67736(14) 0.96514(7) 0.0347 1.0000 Uani .
C18 C 1.15979(15) 0.68536(12) 0.92192(7) 0.0280 1.0000 Uani .
C19 C 1.14122(15) 0.58638(13) 0.86381(7) 0.0306 1.0000 Uani .
C20 C 0.98198(14) 0.59359(12) 0.81740(6) 0.0264 1.0000 Uani .
C21 C 1.31373(17) 0.67598(14) 0.97016(8) 0.0381 1.0000 Uani .
F22 F 1.33864(11) 0.77020(10) 1.01714(5) 0.0549 1.0000 Uani .
F23 F 1.43069(10) 0.67962(10) 0.93467(5) 0.0516 1.0000 Uani .
F24 F 1.33112(11) 0.57031(10) 1.00830(5) 0.0566 1.0000 Uani .
H91 H 0.3996 0.2327 0.8161 0.0489 1.0000 Uiso R
H93 H 0.3779 0.3503 0.8584 0.0485 1.0000 Uiso R
H92 H 0.5343 0.3196 0.8401 0.0485 1.0000 Uiso R
H101 H 0.0165 0.3243 0.7208 0.0554 1.0000 Uiso R
H103 H 0.1174 0.3245 0.7923 0.0556 1.0000 Uiso R
H102 H 0.1388 0.2237 0.7401 0.0541 1.0000 Uiso R
H111 H 0.0183 0.4494 0.5684 0.0599 1.0000 Uiso R
H113 H -0.0159 0.5478 0.6193 0.0603 1.0000 Uiso R
H112 H -0.0357 0.4084 0.6338 0.0611 1.0000 Uiso R
H121 H 0.3281 0.6779 0.5617 0.0643 1.0000 Uiso R
H123 H 0.1617 0.6366 0.5546 0.0628 1.0000 Uiso R
H122 H 0.2788 0.5580 0.5219 0.0638 1.0000 Uiso R
H131 H 0.5817 0.5695 0.5861 0.0527 1.0000 Uiso R
H132 H 0.5684 0.6831 0.6354 0.0525 1.0000 Uiso R
H133 H 0.6842 0.5727 0.6608 0.0533 1.0000 Uiso R
H142 H 0.6215 0.5770 0.8470 0.0341 1.0000 Uiso R
H141 H 0.6835 0.6475 0.7873 0.0321 1.0000 Uiso R
H151 H 0.8753 0.4939 0.8851 0.0280 1.0000 Uiso R
H162 H 0.7963 0.6646 0.9462 0.0404 1.0000 Uiso R
H161 H 0.8543 0.7571 0.8943 0.0393 1.0000 Uiso R
H172 H 1.0405 0.7470 0.9977 0.0428 1.0000 Uiso R
H171 H 1.0436 0.5987 0.9917 0.0425 1.0000 Uiso R
H181 H 1.1562 0.7671 0.8995 0.0332 1.0000 Uiso R
H192 H 1.1569 0.5035 0.8859 0.0372 1.0000 Uiso R
H191 H 1.2212 0.5982 0.8354 0.0382 1.0000 Uiso R
H201 H 0.9688 0.6773 0.7950 0.0323 1.0000 Uiso R
H202 H 0.9768 0.5315 0.7807 0.0321 1.0000 Uiso R

loop_
_atom_site_aniso_label
_atom_site_aniso_U_11
_atom_site_aniso_U_22
_atom_site_aniso_U_33
_atom_site_aniso_U_23
_atom_site_aniso_U_13
_atom_site_aniso_U_12
O1 0.0228(5) 0.0287(5) 0.0528(6) -0.0095(4) -0.0034(4) 0.0041(4)
C2 0.0209(6) 0.0243(6) 0.0266(6) 0.0013(5) 0.0018(5) 0.0004(5)
C3 0.0203(6) 0.0219(6) 0.0238(6) -0.0035(5) 0.0008(5) 0.0013(5)
C4 0.0239(6) 0.0211(6) 0.0236(6) -0.0022(5) 0.0028(5) 0.0014(5)
C5 0.0221(6) 0.0225(6) 0.0301(6) -0.0064(5) 0.0042(5) -0.0011(5)
C6 0.0229(6) 0.0257(6) 0.0276(6) -0.0082(5) -0.0028(5) 0.0015(5)
C7 0.0295(7) 0.0265(6) 0.0223(6) -0.0026(5) -0.0018(5) 0.0030(5)
C8 0.0260(6) 0.0234(6) 0.0239(6) -0.0012(5) 0.0032(5) 0.0004(5)
C9 0.0323(7) 0.0337(7) 0.0298(7) 0.0061(6) 0.0046(5) 0.0020(6)
C10 0.0266(7) 0.0327(7) 0.0469(8) -0.0030(6) 0.0086(6) -0.0058(6)
C11 0.0262(7) 0.0414(8) 0.0414(8) -0.0060(6) -0.0088(6) 0.0009(6)
C12 0.0426(8) 0.0485(9) 0.0286(7) 0.0078(6) -0.0035(6) 0.0061(7)
C13 0.0334(7) 0.0396(8) 0.0342(7) 0.0071(6) 0.0074(6) -0.0027(6)
C14 0.0216(6) 0.0268(7) 0.0298(7) -0.0034(5) 0.0005(5) 0.0020(5)
C15 0.0225(6) 0.0237(6) 0.0234(6) 0.0001(5) 0.0003(5) -0.0008(5)
C16 0.0274(7) 0.0405(8) 0.0325(7) -0.0124(6) 0.0066(6) -0.0040(6)
C17 0.0338(7) 0.0437(8) 0.0255(7) -0.0093(6) 0.0026(6) -0.0100(6)
C18 0.0271(7) 0.0264(7) 0.0285(7) 0.0001(5) -0.0003(5) -0.0057(5)
C19 0.0232(6) 0.0341(7) 0.0342(7) -0.0056(6) 0.0043(5) -0.0030(5)
C20 0.0261(6) 0.0291(7) 0.0231(6) -0.0030(5) 0.0021(5) -0.0028(5)
C21 0.0322(8) 0.0392(8) 0.0392(8) 0.0004(6) -0.0031(6) -0.0088(6)
F22 0.0454(5) 0.0644(7) 0.0476(5) -0.0171(5) -0.0099(4) -0.0162(5)
F23 0.0265(4) 0.0645(6) 0.0615(6) -0.0032(5) 0.0021(4) -0.0090(4)
F24 0.0446(5) 0.0575(6) 0.0578(6) 0.0196(5) -0.0163(4) -0.0046(4)

loop_
_atom_type_symbol
_atom_type_scat_dispersion_real
_atom_type_scat_dispersion_imag
_atom_type_scat_Cromer_Mann_a1
_atom_type_scat_Cromer_Mann_b1
_atom_type_scat_Cromer_Mann_a2
_atom_type_scat_Cromer_Mann_b2
_atom_type_scat_Cromer_Mann_a3
_atom_type_scat_Cromer_Mann_b3
_atom_type_scat_Cromer_Mann_a4
_atom_type_scat_Cromer_Mann_b4
_atom_type_scat_Cromer_Mann_c
_atom_type_scat_source
C 0.0181 0.0091 2.3100 20.8439 1.0200 10.2075 1.5886 0.5687 0.8650 51.6512 0.2156 'International Tables Vol C 4.2.6.8 and 6.1.1.4'
H 0.0000 0.0000 0.4930 10.5109 0.3229 26.1257 0.1402 3.1424 0.0408 57.7998 0.0030 'International Tables Vol C 4.2.6.8 and 6.1.1.4'
F 0.0727 0.0534 3.5392 10.2825 2.6412 4.2944 1.5170 0.2615 1.0243 26.1476 0.2776 'International Tables Vol C 4.2.6.8 and 6.1.1.4'
O 0.0492 0.0322 3.0485 13.2771 2.2868 5.7011 1.5463 0.3239 0.8670 32.9089 0.2508 'International Tables Vol C 4.2.6.8 and 6.1.1.4'

loop_
_geom_angle_atom_site_label_1
_geom_angle_atom_site_label_2
_geom_angle_atom_site_label_3
_geom_angle
_geom_angle_publ_flag
O1 C2 C3 121.69(11) yes
O1 C2 C14 123.18(11) yes
C3 C2 C14 115.09(10) yes
C2 C3 C4 118.82(11) yes
C2 C3 C8 119.55(11) yes
C4 C3 C8 121.61(11) yes
C3 C4 C5 119.23(11) yes
C3 C4 C9 120.43(11) yes
C5 C4 C9 120.34(11) yes
C4 C5 C6 119.87(11) yes
C4 C5 C10 118.24(12) yes
C6 C5 C10 121.86(11) yes
C5 C6 C7 120.12(11) yes
C5 C6 C11 120.48(12) yes
C7 C6 C11 119.40(12) yes
C6 C7 C8 120.21(11) yes
C6 C7 C12 120.79(12) yes
C8 C7 C12 118.99(12) yes
C7 C8 C3 118.85(11) yes
C7 C8 C13 121.07(11) yes
C3 C8 C13 120.08(11) yes
C4 C9 H91 111.4 no
C4 C9 H93 111.4 no
H91 C9 H93 107.2 no
C4 C9 H92 112.1 no
H91 C9 H92 106.2 no
H93 C9 H92 108.3 no
C5 C10 H101 112.5 no
C5 C10 H103 111.3 no
H101 C10 H103 105.6 no
C5 C10 H102 111.9 no
H101 C10 H102 108.3 no
H103 C10 H102 106.9 no
C6 C11 H111 112.5 no
C6 C11 H113 111.8 no
H111 C11 H113 107.2 no
C6 C11 H112 112.3 no
H111 C11 H112 104.9 no
H113 C11 H112 107.8 no
C7 C12 H121 112.0 no
C7 C12 H123 111.3 no
H121 C12 H123 104.4 no
C7 C12 H122 111.2 no
H121 C12 H122 106.7 no
H123 C12 H122 111.1 no
C8 C13 H131 110.9 no
C8 C13 H132 111.0 no
H131 C13 H132 107.1 no
C8 C13 H133 111.9 no
H131 C13 H133 106.3 no
H132 C13 H133 109.5 no
C2 C14 C15 115.86(10) yes
C2 C14 H142 106.3 no
C15 C14 H142 109.7 no
C2 C14 H141 108.4 no
C15 C14 H141 109.1 no
H142 C14 H141 107.2 no
C14 C15 C16 110.85(10) yes
C14 C15 C20 112.55(10) yes
C16 C15 C20 108.77(10) yes
C14 C15 H151 107.9 no
C16 C15 H151 108.9 no
C20 C15 H151 107.8 no
C15 C16 C17 111.67(11) yes
C15 C16 H162 108.9 no
C17 C16 H162 109.7 no
C15 C16 H161 108.6 no
C17 C16 H161 109.6 no
H162 C16 H161 108.3 no
C16 C17 C18 112.04(11) yes
C16 C17 H172 109.8 no
C18 C17 H172 109.2 no
C16 C17 H171 107.8 no
C18 C17 H171 108.2 no
H172 C17 H171 109.8 no
C17 C18 C19 111.59(10) yes
C17 C18 C21 110.17(12) yes
C19 C18 C21 111.39(11) yes
C17 C18 H181 108.9 no
C19 C18 H181 108.2 no
C21 C18 H181 106.4 no
C18 C19 C20 110.67(11) yes
C18 C19 H192 109.1 no
C20 C19 H192 109.8 no
C18 C19 H191 109.0 no
C20 C19 H191 111.0 no
H192 C19 H191 107.3 no
C19 C20 C15 110.94(10) yes
C19 C20 H201 108.7 no
C15 C20 H201 108.7 no
C19 C20 H202 107.7 no
C15 C20 H202 112.0 no
H201 C20 H202 108.8 no
C18 C21 F22 112.28(12) yes
C18 C21 F23 112.68(12) yes
F22 C21 F23 105.80(11) yes
C18 C21 F24 113.00(11) yes
F22 C21 F24 106.27(12) yes
F23 C21 F24 106.26(13) yes

loop_
_geom_bond_atom_site_label_1
_geom_bond_atom_site_label_2
_geom_bond_distance
_geom_bond_publ_flag
O1 C2 1.2111(16) yes
C2 C3 1.5111(16) yes
C2 C14 1.5088(17) yes
C3 C4 1.3955(18) yes
C3 C8 1.3984(17) yes
C4 C5 1.4030(17) yes
C4 C9 1.5092(17) yes
C5 C6 1.4035(18) yes
C5 C10 1.5112(18) yes
C6 C7 1.4039(19) yes
C6 C11 1.5143(17) yes
C7 C8 1.4025(17) yes
C7 C12 1.5132(18) yes
C8 C13 1.5115(18) yes
C9 H91 0.954 no
C9 H93 0.946 no
C9 H92 0.942 no
C10 H101 0.938 no
C10 H103 0.934 no
C10 H102 0.944 no
C11 H111 0.925 no
C11 H113 0.945 no
C11 H112 0.955 no
C12 H121 0.964 no
C12 H123 0.965 no
C12 H122 0.926 no
C13 H131 0.967 no
C13 H132 0.971 no
C13 H133 0.967 no
C14 C15 1.5214(16) yes
C14 H142 0.973 no
C14 H141 0.962 no
C15 C16 1.5277(17) yes
C15 C20 1.5236(17) yes
C15 H151 0.977 no
C16 C17 1.5274(19) yes
C16 H162 0.957 no
C16 H161 0.966 no
C17 C18 1.5299(19) yes
C17 H172 0.966 no
C17 H171 0.980 no
C18 C19 1.5245(18) yes
C18 C21 1.5032(18) yes
C18 H181 0.973 no
C19 C20 1.5248(17) yes
C19 H192 0.982 no
C19 H191 0.981 no
C20 H201 0.991 no
C20 H202 0.963 no
C21 F22 1.3432(18) yes
C21 F23 1.3448(18) yes
C21 F24 1.3405(18) yes
